data_7219727
loop_
_publ_author_name
'Cao, Xinyu'
'Li, Ling'
'Li, Changxia'
'Lv, Lei'
'Huang, Rudan'

_publ_section_title
;
 Functionalities and architectures of coordination polymers with
 multi-dimensionalities via transition metal--dicarboxylate ligands
;
_journal_issue 11
_journal_name_full CrystEngComm
_journal_page_first 2398
_journal_paper_doi 10.1039/C5CE00085H
_journal_volume 17
_journal_year 2015
_chemical_formula_sum 'C48 H36 N4 O11 Zn'
_chemical_formula_weight 910.18
_chemical_name_systematic
; 
 ? 
;
_space_group_IT_number 2
_symmetry_cell_setting triclinic
_symmetry_space_group_name_Hall '-P 1'
_symmetry_space_group_name_H-M 'P -1'
_atom_sites_solution_hydrogens geom
_atom_sites_solution_primary direct
_atom_sites_solution_secondary difmap
_audit_creation_method SHELXL-97
_audit_update_record
;
2013-11-12 deposited with the CCDC.
2015-02-19 downloaded from the CCDC.
;
_cell_angle_alpha 92.912(9)
_cell_angle_beta 103.316(10)
_cell_angle_gamma 111.412(12)
_cell_formula_units_Z 2
_cell_length_a 10.1894(13)
_cell_length_b 10.3988(13)
_cell_length_c 21.838(2)
_cell_measurement_reflns_used 1345
_cell_measurement_temperature 293(2)
_cell_measurement_theta_max 28.4642
_cell_measurement_theta_min 2.4608
_cell_volume 2072.9(5)
_computing_cell_refinement 'Bruker FRAMBO'
_computing_data_collection 'Bruker FRAMBO'
_computing_data_reduction 'Bruker SAINT'
_computing_molecular_graphics 'Bruker SHELXTL'
_computing_publication_material 'Bruker SHELXTL'
_computing_structure_refinement 'SHELXL-97 (Sheldrick, 1997)'
_computing_structure_solution 'SHELXS-97 (Sheldrick, 1990)'
_diffrn_ambient_temperature 293(2)
_diffrn_measured_fraction_theta_full 0.998
_diffrn_measured_fraction_theta_max 0.998
_diffrn_measurement_device_type 'CCD area detector'
_diffrn_measurement_method 'phi and omega scans'
_diffrn_radiation_monochromator graphite
_diffrn_radiation_source 'fine-focus sealed tube'
_diffrn_radiation_type MoK\a
_diffrn_radiation_wavelength 0.71073
_diffrn_reflns_av_R_equivalents 0.0750
_diffrn_reflns_av_sigmaI/netI 0.1639
_diffrn_reflns_limit_h_max 12
_diffrn_reflns_limit_h_min -12
_diffrn_reflns_limit_k_max 11
_diffrn_reflns_limit_k_min -12
_diffrn_reflns_limit_l_max 25
_diffrn_reflns_limit_l_min -23
_diffrn_reflns_number 13831
_diffrn_reflns_theta_full 25.02
_diffrn_reflns_theta_max 25.02
_diffrn_reflns_theta_min 2.47
_exptl_absorpt_coefficient_mu 0.663
_exptl_absorpt_correction_T_max 0.9551
_exptl_absorpt_correction_T_min 0.9188
_exptl_absorpt_correction_type multi-scan
_exptl_absorpt_process_details sadabs
_exptl_crystal_density_diffrn 1.458
_exptl_crystal_density_method 'not measured'
_exptl_crystal_F_000 940
_exptl_crystal_size_max 0.13
_exptl_crystal_size_mid 0.10
_exptl_crystal_size_min 0.07
_refine_diff_density_max 0.288
_refine_diff_density_min -0.387
_refine_diff_density_rms 0.063
_refine_ls_extinction_method none
_refine_ls_goodness_of_fit_ref 0.932
_refine_ls_hydrogen_treatment mixed
_refine_ls_matrix_type full
_refine_ls_number_parameters 581
_refine_ls_number_reflns 7305
_refine_ls_number_restraints 0
_refine_ls_restrained_S_all 0.932
_refine_ls_R_factor_all 0.1470
_refine_ls_R_factor_gt 0.0647
_refine_ls_shift/su_max 0.000
_refine_ls_shift/su_mean 0.000
_refine_ls_structure_factor_coef Fsqd
_refine_ls_weighting_details 'calc w=1/[\s^2^(Fo^2^)+(0.0000P)^2^+0.0000P] where P=(Fo^2^+2Fc^2^)/3'
_refine_ls_weighting_scheme calc
_refine_ls_wR_factor_gt 0.0746
_refine_ls_wR_factor_ref 0.1058
_reflns_number_gt 3778
_reflns_number_total 7305
_reflns_threshold_expression >2sigma(I)
_cod_data_source_file c5ce00085h3.cif
_cod_data_source_block 130105a
_cod_depositor_comments
;
The following automatic conversions were performed:

'_symmetry_cell_setting' value 'Triclinic' changed to 'triclinic'
according to
/usr/data/users/saulius/crontab/automatic-downloads/current/RSC/lib/dictionaries/cif_core.dic
dictionary named 'cif_core.dic' version 2.4.2 from 2011-04-26.

Automatic conversion script
Id: cif_fix_values 3086 2015-02-26 13:12:21Z robertas 
;
_cod_original_cell_volume 2072.9(4)
_cod_original_sg_symbol_H-M P-1
_cod_database_code 7219727

loop_
_symmetry_equiv_pos_as_xyz
'x, y, z'
'-x, -y, -z'

loop_
_atom_site_label
_atom_site_type_symbol
_atom_site_fract_x
_atom_site_fract_y
_atom_site_fract_z
_atom_site_U_iso_or_equiv
_atom_site_adp_type
_atom_site_occupancy
_atom_site_symmetry_multiplicity
_atom_site_calc_flag
_atom_site_refinement_flags
_atom_site_disorder_assembly
_atom_site_disorder_group
Zn1 Zn 0.50951(6) 0.50898(6) 0.23833(3) 0.04080(19) Uani 1 1 d . . .
N1 N 0.4013(4) 0.3539(4) 0.2875(2) 0.0372(11) Uani 1 1 d . . .
N2 N -0.0082(7) -0.1806(6) 0.4364(3) 0.086(2) Uani 1 1 d . . .
N3 N 0.3184(4) 0.4953(4) 0.1720(2) 0.0397(11) Uani 1 1 d . . .
N4 N -0.3977(4) 0.3583(4) -0.0189(2) 0.0470(12) Uani 1 1 d . . .
O1 O 0.5487(4) 0.3727(4) 0.17352(18) 0.0574(11) Uani 1 1 d . . .
O2 O 0.7198(4) 0.4905(4) 0.2586(2) 0.0760(14) Uani 1 1 d . . .
O3 O 0.0171(4) -0.1784(4) 0.17562(17) 0.0526(11) Uani 1 1 d . . .
O4 O -0.0727(4) -0.1352(4) 0.07940(17) 0.0618(12) Uani 1 1 d . . .
H4 H -0.1513 -0.1775 0.0869 0.093 Uiso 1 1 calc R . .
O5 O 0.5952(3) 0.1775(4) 0.10023(16) 0.0478(10) Uani 1 1 d . . .
O6 O 0.5426(4) 0.6766(3) 0.29469(16) 0.0483(10) Uani 1 1 d . . .
O7 O 0.6313(4) 0.7966(4) 0.22243(19) 0.0755(14) Uani 1 1 d . . .
O8 O 0.0745(6) 0.3739(5) 0.4861(2) 0.126(2) Uani 1 1 d . A .
H8 H 0.0575 0.3204 0.5122 0.189 Uiso 1 1 calc R . .
O9 O 0.290(4) 0.472(3) 0.5570(13) 0.116(6) Uani 0.48(2) 1 d P A 1
O9' O 0.294(4) 0.413(3) 0.5354(12) 0.116(6) Uani 0.52(2) 1 d P A 2
O10 O 0.3773(3) 0.8243(3) 0.32931(16) 0.0457(10) Uani 1 1 d . A .
O11 O 0.6792(3) 0.7606(4) 0.10429(17) 0.0748(14) Uani 1 1 d . . .
H11C H 0.6671 0.7725 0.1411 0.090 Uiso 1 1 d R . .
H11D H 0.5956 0.7247 0.0776 0.090 Uiso 1 1 d R . .
C1 C 0.6720(6) 0.3990(6) 0.2103(3) 0.0481(15) Uani 1 1 d . . .
C2 C 0.7611(5) 0.3170(5) 0.2001(3) 0.0352(13) Uani 1 1 d . . .
C3 C 0.7200(5) 0.2097(5) 0.1503(3) 0.0425(14) Uani 1 1 d . . .
C4 C 0.8071(6) 0.1377(6) 0.1451(3) 0.0523(16) Uani 1 1 d . . .
H4A H 0.7769 0.0661 0.1114 0.063 Uiso 1 1 calc R . .
C5 C 0.9385(6) 0.1707(6) 0.1895(3) 0.0628(18) Uani 1 1 d . . .
H5 H 0.9966 0.1208 0.1864 0.075 Uiso 1 1 calc R . .
C6 C 0.9832(6) 0.2781(6) 0.2385(3) 0.0571(17) Uani 1 1 d . . .
H6 H 1.0730 0.3022 0.2682 0.069 Uiso 1 1 calc R . .
C7 C 0.8962(5) 0.3506(5) 0.2440(3) 0.0477(15) Uani 1 1 d . . .
H7 H 0.9281 0.4230 0.2776 0.057 Uiso 1 1 calc R . .
C8 C 0.0362(6) -0.1299(5) 0.1285(3) 0.0402(14) Uani 1 1 d . . .
C9 C 0.1833(5) -0.0541(5) 0.1183(2) 0.0360(13) Uani 1 1 d . . .
C10 C 0.3046(5) -0.0568(5) 0.1616(2) 0.0358(13) Uani 1 1 d . . .
H10 H 0.2917 -0.1109 0.1941 0.043 Uiso 1 1 calc R . .
C11 C 0.4443(5) 0.0188(5) 0.1577(2) 0.0376(13) Uani 1 1 d . . .
H11 H 0.5252 0.0175 0.1875 0.045 Uiso 1 1 calc R . .
C12 C 0.4617(5) 0.0969(5) 0.1085(2) 0.0415(14) Uani 1 1 d . . .
C13 C 0.3418(5) 0.0966(5) 0.0630(2) 0.0479(15) Uani 1 1 d . . .
H13 H 0.3545 0.1466 0.0292 0.058 Uiso 1 1 calc R . .
C14 C 0.2030(5) 0.0210(5) 0.0686(2) 0.0464(15) Uani 1 1 d . . .
H14 H 0.1219 0.0209 0.0385 0.056 Uiso 1 1 calc R . .
C15 C 0.5955(5) 0.7892(6) 0.2726(3) 0.0402(14) Uani 1 1 d . . .
C16 C 0.6177(5) 0.9220(5) 0.3129(2) 0.0344(13) Uani 1 1 d . . .
C17 C 0.5168(5) 0.9313(5) 0.3439(2) 0.0389(14) Uani 1 1 d . . .
C18 C 0.5433(6) 1.0513(6) 0.3827(3) 0.0545(16) Uani 1 1 d . . .
H18 H 0.4734 1.0558 0.4027 0.065 Uiso 1 1 calc R . .
C19 C 0.6717(7) 1.1638(6) 0.3919(3) 0.071(2) Uani 1 1 d . . .
H19 H 0.6913 1.2438 0.4194 0.085 Uiso 1 1 calc R . .
C20 C 0.7720(7) 1.1584(6) 0.3601(3) 0.065(2) Uani 1 1 d . . .
H20 H 0.8592 1.2354 0.3658 0.078 Uiso 1 1 calc R . .
C21 C 0.7437(6) 1.0391(5) 0.3199(3) 0.0516(16) Uani 1 1 d . . .
H21 H 0.8102 1.0377 0.2972 0.062 Uiso 1 1 calc R . .
C22 C 0.2097(11) 0.4548(8) 0.5026(4) 0.087(3) Uani 1 1 d . . .
C23 C 0.2514(7) 0.5572(6) 0.4580(3) 0.0547(17) Uani 1 1 d . A .
C24 C 0.3957(7) 0.6399(6) 0.4676(3) 0.070(2) Uani 1 1 d . . .
H24 H 0.4642 0.6341 0.5026 0.084 Uiso 1 1 calc R A .
C25 C 0.4422(6) 0.7326(6) 0.4261(3) 0.0632(19) Uani 1 1 d . A .
H25 H 0.5408 0.7894 0.4337 0.076 Uiso 1 1 calc R . .
C26 C 0.3422(5) 0.7395(5) 0.3742(3) 0.0399(14) Uani 1 1 d . . .
C27 C 0.1959(6) 0.6573(5) 0.3630(3) 0.0559(17) Uani 1 1 d . A .
H27 H 0.1280 0.6628 0.3276 0.067 Uiso 1 1 calc R . .
C28 C 0.1512(7) 0.5660(6) 0.4052(3) 0.065(2) Uani 1 1 d . . .
H28 H 0.0525 0.5099 0.3980 0.078 Uiso 1 1 calc R A .
C29 C 0.3867(6) 0.3832(5) 0.3451(2) 0.0484(15) Uani 1 1 d . . .
H29 H 0.4324 0.4749 0.3657 0.058 Uiso 1 1 calc R . .
C30 C 0.3053(6) 0.2811(5) 0.3751(2) 0.0478(15) Uani 1 1 d . . .
H30 H 0.2989 0.3047 0.4156 0.057 Uiso 1 1 calc R . .
C31 C 0.2337(5) 0.1446(5) 0.3450(2) 0.0371(13) Uani 1 1 d . . .
C32 C 0.2498(5) 0.1155(5) 0.2857(2) 0.0415(14) Uani 1 1 d . . .
H32 H 0.2043 0.0249 0.2638 0.050 Uiso 1 1 calc R . .
C33 C 0.3335(5) 0.2213(5) 0.2593(2) 0.0422(14) Uani 1 1 d . . .
H33 H 0.3436 0.1994 0.2192 0.051 Uiso 1 1 calc R . .
C34 C 0.1038(8) -0.0682(8) 0.4685(3) 0.092(3) Uani 1 1 d . . .
H34 H 0.1315 -0.0611 0.5126 0.110 Uiso 1 1 calc R . .
C35 C 0.1819(7) 0.0386(7) 0.4412(3) 0.072(2) Uani 1 1 d . . .
H35 H 0.2584 0.1163 0.4667 0.086 Uiso 1 1 calc R . .
C36 C 0.1476(6) 0.0317(6) 0.3759(3) 0.0443(14) Uani 1 1 d . . .
C37 C 0.0300(6) -0.0856(5) 0.3411(3) 0.0580(17) Uani 1 1 d . . .
H37 H 0.0017 -0.0958 0.2969 0.070 Uiso 1 1 calc R . .
C38 C -0.0459(7) -0.1887(7) 0.3735(4) 0.076(2) Uani 1 1 d . . .
H38 H -0.1261 -0.2661 0.3498 0.092 Uiso 1 1 calc R . .
C39 C 0.2392(5) 0.5644(5) 0.1860(2) 0.0419(14) Uani 1 1 d . . .
H39 H 0.2794 0.6306 0.2225 0.050 Uiso 1 1 calc R . .
C40 C 0.1010(5) 0.5435(5) 0.1495(2) 0.0369(13) Uani 1 1 d . . .
H40 H 0.0507 0.5946 0.1618 0.044 Uiso 1 1 calc R . .
C41 C 0.0378(5) 0.4467(5) 0.0949(2) 0.0312(12) Uani 1 1 d . . .
C42 C 0.1221(5) 0.3778(5) 0.0793(2) 0.0453(15) Uani 1 1 d . . .
H42 H 0.0856 0.3133 0.0423 0.054 Uiso 1 1 calc R . .
C43 C 0.2587(6) 0.4038(5) 0.1177(3) 0.0465(15) Uani 1 1 d . . .
H43 H 0.3124 0.3560 0.1058 0.056 Uiso 1 1 calc R . .
C44 C -0.3355(6) 0.4553(5) 0.0325(2) 0.0498(15) Uani 1 1 d . . .
H44 H -0.3895 0.5033 0.0439 0.060 Uiso 1 1 calc R . .
C45 C -0.1955(5) 0.4883(5) 0.0696(2) 0.0423(14) Uani 1 1 d . . .
H45 H -0.1571 0.5579 0.1048 0.051 Uiso 1 1 calc R . .
C46 C -0.1120(5) 0.4192(5) 0.0552(2) 0.0338(13) Uani 1 1 d . . .
C47 C -0.1777(6) 0.3182(5) 0.0011(2) 0.0529(16) Uani 1 1 d . . .
H47 H -0.1263 0.2685 -0.0115 0.063 Uiso 1 1 calc R . .
C48 C -0.3182(6) 0.2917(6) -0.0337(3) 0.0539(16) Uani 1 1 d . . .
H48 H -0.3594 0.2234 -0.0694 0.065 Uiso 1 1 calc R . .

loop_
_atom_site_aniso_label
_atom_site_aniso_U_11
_atom_site_aniso_U_22
_atom_site_aniso_U_33
_atom_site_aniso_U_23
_atom_site_aniso_U_13
_atom_site_aniso_U_12
Zn1 0.0399(4) 0.0347(4) 0.0482(4) 0.0067(3) 0.0115(3) 0.0152(3)
N1 0.038(3) 0.031(3) 0.039(3) -0.001(2) 0.007(2) 0.012(2)
N2 0.104(5) 0.080(5) 0.105(5) 0.056(5) 0.064(5) 0.044(4)
N3 0.041(3) 0.035(3) 0.041(3) 0.004(2) 0.009(2) 0.014(2)
N4 0.041(3) 0.050(3) 0.045(3) 0.005(2) 0.006(2) 0.015(2)
O1 0.048(2) 0.072(3) 0.069(3) 0.019(2) 0.019(2) 0.039(2)
O2 0.064(3) 0.065(3) 0.095(4) -0.015(3) 0.020(3) 0.025(2)
O3 0.046(2) 0.055(3) 0.052(3) 0.013(2) 0.017(2) 0.0116(19)
O4 0.033(2) 0.073(3) 0.067(3) 0.013(2) 0.008(2) 0.009(2)
O5 0.032(2) 0.062(2) 0.045(2) 0.018(2) 0.0097(18) 0.0118(18)
O6 0.059(2) 0.031(2) 0.048(2) 0.0054(19) 0.006(2) 0.0151(18)
O7 0.101(3) 0.079(3) 0.057(3) 0.004(2) 0.049(3) 0.030(3)
O8 0.137(5) 0.090(4) 0.120(5) 0.041(4) 0.059(4) -0.009(4)
O9 0.157(7) 0.085(14) 0.060(13) 0.026(8) 0.013(10) 0.002(13)
O9' 0.157(7) 0.085(14) 0.060(13) 0.026(8) 0.013(10) 0.002(13)
O10 0.036(2) 0.051(2) 0.045(2) 0.012(2) 0.0116(18) 0.0107(18)
O11 0.032(2) 0.113(3) 0.053(3) -0.016(3) 0.0099(19) 0.004(2)
C1 0.041(4) 0.046(4) 0.061(4) 0.020(3) 0.025(3) 0.012(3)
C2 0.029(3) 0.034(3) 0.049(4) 0.012(3) 0.019(3) 0.014(2)
C3 0.031(3) 0.043(3) 0.058(4) 0.024(3) 0.016(3) 0.014(3)
C4 0.050(4) 0.051(4) 0.060(4) 0.011(3) 0.019(3) 0.022(3)
C5 0.058(4) 0.064(4) 0.087(5) 0.031(4) 0.030(4) 0.038(4)
C6 0.031(3) 0.060(4) 0.081(5) 0.029(4) 0.011(3) 0.018(3)
C7 0.038(3) 0.039(3) 0.061(4) 0.008(3) 0.013(3) 0.008(3)
C8 0.037(3) 0.023(3) 0.052(4) -0.015(3) 0.003(3) 0.010(3)
C9 0.033(3) 0.032(3) 0.043(3) 0.003(3) 0.009(3) 0.013(2)
C10 0.035(3) 0.028(3) 0.042(3) 0.000(3) 0.006(3) 0.013(2)
C11 0.030(3) 0.041(3) 0.043(3) 0.007(3) 0.002(3) 0.019(2)
C12 0.034(3) 0.044(3) 0.044(4) 0.006(3) 0.011(3) 0.012(3)
C13 0.044(3) 0.045(4) 0.047(4) 0.012(3) 0.006(3) 0.011(3)
C14 0.040(3) 0.042(3) 0.049(4) 0.008(3) -0.002(3) 0.015(3)
C15 0.034(3) 0.050(4) 0.035(3) 0.000(3) 0.003(3) 0.019(3)
C16 0.035(3) 0.032(3) 0.035(3) 0.005(3) 0.011(3) 0.011(2)
C17 0.041(3) 0.026(3) 0.048(4) 0.009(3) 0.008(3) 0.012(3)
C18 0.060(4) 0.048(4) 0.066(4) 0.010(3) 0.019(3) 0.031(3)
C19 0.094(5) 0.034(4) 0.073(5) -0.009(3) 0.019(4) 0.017(4)
C20 0.068(5) 0.035(4) 0.067(5) 0.004(3) 0.015(4) -0.006(3)
C21 0.052(4) 0.049(4) 0.053(4) 0.017(3) 0.022(3) 0.011(3)
C22 0.126(8) 0.048(5) 0.078(6) -0.001(5) 0.044(6) 0.015(5)
C23 0.077(5) 0.041(4) 0.043(4) 0.005(3) 0.028(4) 0.012(3)
C24 0.073(5) 0.073(5) 0.054(4) 0.021(4) 0.013(4) 0.020(4)
C25 0.048(4) 0.066(4) 0.053(4) 0.015(4) 0.002(3) 0.003(3)
C26 0.038(3) 0.039(3) 0.042(3) 0.000(3) 0.013(3) 0.013(3)
C27 0.041(4) 0.061(4) 0.055(4) 0.007(3) 0.011(3) 0.009(3)
C28 0.059(4) 0.049(4) 0.075(5) 0.008(4) 0.031(4) -0.001(3)
C29 0.053(4) 0.039(3) 0.038(3) -0.004(3) -0.003(3) 0.011(3)
C30 0.068(4) 0.043(3) 0.032(3) 0.002(3) 0.014(3) 0.020(3)
C31 0.037(3) 0.037(3) 0.041(3) 0.013(3) 0.010(3) 0.018(3)
C32 0.055(4) 0.030(3) 0.035(3) 0.003(3) 0.016(3) 0.010(3)
C33 0.051(3) 0.039(3) 0.039(3) 0.002(3) 0.012(3) 0.022(3)
C34 0.113(7) 0.108(7) 0.073(6) 0.044(5) 0.046(5) 0.049(5)
C35 0.078(5) 0.077(5) 0.061(5) 0.036(4) 0.026(4) 0.022(4)
C36 0.046(3) 0.048(4) 0.049(4) 0.016(3) 0.017(3) 0.026(3)
C37 0.055(4) 0.043(4) 0.079(5) 0.023(4) 0.024(4) 0.017(3)
C38 0.059(4) 0.053(4) 0.131(7) 0.032(5) 0.048(5) 0.021(3)
C39 0.043(3) 0.038(3) 0.043(4) 0.000(3) 0.008(3) 0.016(3)
C40 0.034(3) 0.034(3) 0.045(3) -0.001(3) 0.010(3) 0.017(2)
C41 0.033(3) 0.024(3) 0.037(3) 0.007(2) 0.008(2) 0.010(2)
C42 0.045(4) 0.048(4) 0.040(3) -0.005(3) 0.008(3) 0.018(3)
C43 0.049(4) 0.050(4) 0.053(4) 0.006(3) 0.016(3) 0.031(3)
C44 0.057(4) 0.048(4) 0.040(4) -0.004(3) 0.002(3) 0.022(3)
C45 0.041(3) 0.039(3) 0.036(3) -0.006(3) -0.001(3) 0.012(3)
C46 0.034(3) 0.032(3) 0.031(3) 0.005(3) 0.007(3) 0.008(2)
C47 0.050(4) 0.053(4) 0.052(4) -0.007(3) 0.009(3) 0.020(3)
C48 0.048(4) 0.049(4) 0.051(4) -0.010(3) 0.002(3) 0.014(3)

loop_
_atom_type_symbol
_atom_type_description
_atom_type_scat_dispersion_real
_atom_type_scat_dispersion_imag
_atom_type_scat_source
C C 0.0033 0.0016 'International Tables Vol C Tables 4.2.6.8 and 6.1.1.4'
H H 0.0000 0.0000 'International Tables Vol C Tables 4.2.6.8 and 6.1.1.4'
N N 0.0061 0.0033 'International Tables Vol C Tables 4.2.6.8 and 6.1.1.4'
O O 0.0106 0.0060 'International Tables Vol C Tables 4.2.6.8 and 6.1.1.4'
Zn Zn 0.2839 1.4301 'International Tables Vol C Tables 4.2.6.8 and 6.1.1.4'

loop_
_geom_angle_atom_site_label_1
_geom_angle_atom_site_label_2
_geom_angle_atom_site_label_3
_geom_angle
O6 Zn1 N3 98.83(16)
O6 Zn1 N1 100.17(16)
N3 Zn1 N1 94.98(15)
O6 Zn1 O1 159.43(14)
N3 Zn1 O1 91.65(16)
N1 Zn1 O1 96.47(15)
O6 Zn1 O2 104.68(15)
N3 Zn1 O2 149.47(17)
N1 Zn1 O2 99.67(16)
O1 Zn1 O2 60.30(14)
C29 N1 C33 117.3(4)
C29 N1 Zn1 122.5(3)
C33 N1 Zn1 120.0(4)
C34 N2 C38 116.9(6)
C39 N3 C43 116.3(4)
C39 N3 Zn1 120.5(4)
C43 N3 Zn1 122.5(4)
C48 N4 C44 116.7(5)
C1 O1 Zn1 90.0(4)
C1 O2 Zn1 89.2(4)
C8 O4 H4 109.5
C12 O5 C3 118.9(4)
C15 O6 Zn1 113.6(3)
C22 O8 H8 109.5
C26 O10 C17 118.3(4)
H11C O11 H11D 108.3
O1 C1 O2 120.0(6)
O1 C1 C2 121.0(5)
O2 C1 C2 118.9(5)
C3 C2 C7 117.2(5)
C3 C2 C1 125.3(5)
C7 C2 C1 117.6(5)
C4 C3 C2 121.6(5)
C4 C3 O5 116.3(5)
C2 C3 O5 121.9(5)
C5 C4 C3 120.4(6)
C5 C4 H4A 119.8
C3 C4 H4A 119.8
C4 C5 C6 119.3(6)
C4 C5 H5 120.4
C6 C5 H5 120.4
C5 C6 C7 120.6(6)
C5 C6 H6 119.7
C7 C6 H6 119.7
C6 C7 C2 121.0(5)
C6 C7 H7 119.5
C2 C7 H7 119.5
O3 C8 O4 123.4(5)
O3 C8 C9 124.1(5)
O4 C8 C9 112.5(5)
C14 C9 C10 119.0(4)
C14 C9 C8 122.7(5)
C10 C9 C8 118.3(5)
C11 C10 C9 121.4(5)
C11 C10 H10 119.3
C9 C10 H10 119.3
C10 C11 C12 118.6(5)
C10 C11 H11 120.7
C12 C11 H11 120.7
O5 C12 C11 123.8(5)
O5 C12 C13 115.1(5)
C11 C12 C13 121.1(4)
C14 C13 C12 119.0(5)
C14 C13 H13 120.5
C12 C13 H13 120.5
C9 C14 C13 120.9(5)
C9 C14 H14 119.6
C13 C14 H14 119.6
O7 C15 O6 124.7(5)
O7 C15 C16 119.3(5)
O6 C15 C16 116.0(5)
C21 C16 C17 117.9(5)
C21 C16 C15 119.4(5)
C17 C16 C15 122.7(4)
C18 C17 C16 121.3(5)
C18 C17 O10 118.6(5)
C16 C17 O10 119.6(4)
C19 C18 C17 120.1(6)
C19 C18 H18 119.9
C17 C18 H18 119.9
C18 C19 C20 119.6(5)
C18 C19 H19 120.2
C20 C19 H19 120.2
C19 C20 C21 120.2(5)
C19 C20 H20 119.9
C21 C20 H20 119.9
C16 C21 C20 120.7(5)
C16 C21 H21 119.7
C20 C21 H21 119.7
O9' C22 O9 37.1(16)
O9' C22 O8 117.3(15)
O9 C22 O8 123.2(16)
O9' C22 C23 123.6(16)
O9 C22 C23 120.9(15)
O8 C22 C23 113.5(8)
C24 C23 C28 118.5(6)
C24 C23 C22 118.5(7)
C28 C23 C22 122.8(6)
C23 C24 C25 121.3(6)
C23 C24 H24 119.3
C25 C24 H24 119.3
C26 C25 C24 119.4(5)
C26 C25 H25 120.3
C24 C25 H25 120.3
C25 C26 O10 124.0(5)
C25 C26 C27 120.9(5)
O10 C26 C27 115.1(5)
C26 C27 C28 118.9(6)
C26 C27 H27 120.5
C28 C27 H27 120.5
C23 C28 C27 120.9(5)
C23 C28 H28 119.5
C27 C28 H28 119.5
N1 C29 C30 122.0(5)
N1 C29 H29 119.0
C30 C29 H29 119.0
C31 C30 C29 120.3(5)
C31 C30 H30 119.9
C29 C30 H30 119.9
C32 C31 C30 117.2(5)
C32 C31 C36 120.8(5)
C30 C31 C36 122.0(5)
C33 C32 C31 119.4(5)
C33 C32 H32 120.3
C31 C32 H32 120.3
N1 C33 C32 123.9(5)
N1 C33 H33 118.1
C32 C33 H33 118.1
N2 C34 C35 124.3(7)
N2 C34 H34 117.9
C35 C34 H34 117.9
C34 C35 C36 120.2(6)
C34 C35 H35 119.9
C36 C35 H35 119.9
C35 C36 C37 116.7(5)
C35 C36 C31 121.2(5)
C37 C36 C31 122.1(5)
C36 C37 C38 119.1(6)
C36 C37 H37 120.5
C38 C37 H37 120.5
N2 C38 C37 122.9(6)
N2 C38 H38 118.6
C37 C38 H38 118.6
N3 C39 C40 123.8(5)
N3 C39 H39 118.1
C40 C39 H39 118.1
C41 C40 C39 119.9(5)
C41 C40 H40 120.0
C39 C40 H40 120.0
C40 C41 C42 116.2(5)
C40 C41 C46 121.4(5)
C42 C41 C46 122.3(4)
C43 C42 C41 120.7(5)
C43 C42 H42 119.6
C41 C42 H42 119.6
N3 C43 C42 122.9(5)
N3 C43 H43 118.5
C42 C43 H43 118.5
N4 C44 C45 123.4(5)
N4 C44 H44 118.3
C45 C44 H44 118.3
C46 C45 C44 120.5(5)
C46 C45 H45 119.8
C44 C45 H45 119.8
C45 C46 C47 115.8(5)
C45 C46 C41 122.8(4)
C47 C46 C41 121.4(5)
C48 C47 C46 120.2(5)
C48 C47 H47 119.9
C46 C47 H47 119.9
N4 C48 C47 123.4(5)
N4 C48 H48 118.3
C47 C48 H48 118.3

loop_
_geom_bond_atom_site_label_1
_geom_bond_atom_site_label_2
_geom_bond_distance
Zn1 O6 1.956(3)
Zn1 N3 2.095(4)
Zn1 N1 2.096(4)
Zn1 O1 2.155(4)
Zn1 O2 2.167(4)
N1 C29 1.332(6)
N1 C33 1.335(5)
N2 C34 1.317(7)
N2 C38 1.329(8)
N3 C39 1.333(6)
N3 C43 1.346(5)
N4 C48 1.322(7)
N4 C44 1.331(5)
O1 C1 1.250(6)
O2 C1 1.256(6)
O3 C8 1.194(6)
O4 C8 1.336(6)
O4 H4 0.8200
O5 C12 1.371(5)
O5 C3 1.392(6)
O6 C15 1.270(6)
O7 C15 1.229(5)
O8 C22 1.277(8)
O8 H8 0.8200
O9 C22 1.24(3)
O9' C22 1.21(3)
O10 C26 1.374(6)
O10 C17 1.401(5)
O11 H11C 0.8500
O11 H11D 0.8500
C1 C2 1.496(7)
C2 C3 1.388(6)
C2 C7 1.394(6)
C3 C4 1.373(7)
C4 C5 1.371(7)
C4 H4A 0.9300
C5 C6 1.372(7)
C5 H5 0.9300
C6 C7 1.376(7)
C6 H6 0.9300
C7 H7 0.9300
C8 C9 1.491(6)
C9 C14 1.379(6)
C9 C10 1.383(6)
C10 C11 1.377(6)
C10 H10 0.9300
C11 C12 1.383(6)
C11 H11 0.9300
C12 C13 1.385(7)
C13 C14 1.383(6)
C13 H13 0.9300
C14 H14 0.9300
C15 C16 1.513(6)
C16 C21 1.380(6)
C16 C17 1.383(6)
C17 C18 1.374(6)
C18 C19 1.363(7)
C18 H18 0.9300
C19 C20 1.376(8)
C19 H19 0.9300
C20 C21 1.380(7)
C20 H20 0.9300
C21 H21 0.9300
C22 C23 1.493(9)
C23 C24 1.365(7)
C23 C28 1.385(8)
C24 C25 1.387(7)
C24 H24 0.9300
C25 C26 1.364(7)
C25 H25 0.9300
C26 C27 1.376(6)
C27 C28 1.389(7)
C27 H27 0.9300
C28 H28 0.9300
C29 C30 1.386(6)
C29 H29 0.9300
C30 C31 1.381(6)
C30 H30 0.9300
C31 C32 1.374(6)
C31 C36 1.485(6)
C32 C33 1.371(6)
C32 H32 0.9300
C33 H33 0.9300
C34 C35 1.364(7)
C34 H34 0.9300
C35 C36 1.379(7)
C35 H35 0.9300
C36 C37 1.386(6)
C37 C38 1.404(7)
C37 H37 0.9300
C38 H38 0.9300
C39 C40 1.381(6)
C39 H39 0.9300
C40 C41 1.378(6)
C40 H40 0.9300
C41 C42 1.389(6)
C41 C46 1.487(6)
C42 C43 1.370(6)
C42 H42 0.9300
C43 H43 0.9300
C44 C45 1.375(6)
C44 H44 0.9300
C45 C46 1.374(7)
C45 H45 0.9300
C46 C47 1.394(6)
C47 C48 1.376(7)
C47 H47 0.9300
C48 H48 0.9300

loop_
_geom_torsion_atom_site_label_1
_geom_torsion_atom_site_label_2
_geom_torsion_atom_site_label_3
_geom_torsion_atom_site_label_4
_geom_torsion
O6 Zn1 N1 C29 -7.2(4)
N3 Zn1 N1 C29 -107.1(4)
O1 Zn1 N1 C29 160.7(4)
O2 Zn1 N1 C29 99.8(4)
O6 Zn1 N1 C33 167.3(4)
N3 Zn1 N1 C33 67.4(4)
O1 Zn1 N1 C33 -24.9(4)
O2 Zn1 N1 C33 -85.8(4)
O6 Zn1 N3 C39 -17.4(4)
N1 Zn1 N3 C39 83.8(4)
O1 Zn1 N3 C39 -179.6(4)
O2 Zn1 N3 C39 -157.6(4)
O6 Zn1 N3 C43 172.0(4)
N1 Zn1 N3 C43 -86.9(4)
O1 Zn1 N3 C43 9.7(4)
O2 Zn1 N3 C43 31.8(5)
O6 Zn1 O1 C1 50.2(6)
N3 Zn1 O1 C1 171.1(3)
N1 Zn1 O1 C1 -93.7(3)
O2 Zn1 O1 C1 3.8(3)
O6 Zn1 O2 C1 -168.5(3)
N3 Zn1 O2 C1 -29.3(5)
N1 Zn1 O2 C1 88.2(3)
O1 Zn1 O2 C1 -3.8(3)
N3 Zn1 O6 C15 -76.7(4)
N1 Zn1 O6 C15 -173.4(3)
O1 Zn1 O6 C15 43.1(6)
O2 Zn1 O6 C15 83.6(4)
Zn1 O1 C1 O2 -6.5(5)
Zn1 O1 C1 C2 169.8(4)
Zn1 O2 C1 O1 6.5(5)
Zn1 O2 C1 C2 -169.9(4)
O1 C1 C2 C3 1.2(8)
O2 C1 C2 C3 177.6(5)
O1 C1 C2 C7 -178.6(5)
O2 C1 C2 C7 -2.2(7)
C7 C2 C3 C4 1.2(8)
C1 C2 C3 C4 -178.6(5)
C7 C2 C3 O5 -173.1(4)
C1 C2 C3 O5 7.1(8)
C12 O5 C3 C4 104.4(6)
C12 O5 C3 C2 -81.1(6)
C2 C3 C4 C5 -0.1(8)
O5 C3 C4 C5 174.5(4)
C3 C4 C5 C6 -1.1(8)
C4 C5 C6 C7 1.3(9)
C5 C6 C7 C2 -0.1(9)
C3 C2 C7 C6 -1.1(8)
C1 C2 C7 C6 178.7(5)
O3 C8 C9 C14 -168.6(5)
O4 C8 C9 C14 10.1(7)
O3 C8 C9 C10 9.7(8)
O4 C8 C9 C10 -171.7(4)
C14 C9 C10 C11 3.0(8)
C8 C9 C10 C11 -175.4(4)
C9 C10 C11 C12 -1.1(7)
C3 O5 C12 C11 -15.3(8)
C3 O5 C12 C13 165.5(5)
C10 C11 C12 O5 179.2(5)
C10 C11 C12 C13 -1.7(8)
O5 C12 C13 C14 -178.3(5)
C11 C12 C13 C14 2.5(8)
C10 C9 C14 C13 -2.1(8)
C8 C9 C14 C13 176.1(5)
C12 C13 C14 C9 -0.5(8)
Zn1 O6 C15 O7 -3.9(7)
Zn1 O6 C15 C16 177.6(3)
O7 C15 C16 C21 -40.3(7)
O6 C15 C16 C21 138.3(5)
O7 C15 C16 C17 140.1(5)
O6 C15 C16 C17 -41.2(7)
C21 C16 C17 C18 -2.7(8)
C15 C16 C17 C18 176.8(5)
C21 C16 C17 O10 168.7(5)
C15 C16 C17 O10 -11.8(7)
C26 O10 C17 C18 -78.3(6)
C26 O10 C17 C16 110.0(5)
C16 C17 C18 C19 -0.8(9)
O10 C17 C18 C19 -172.3(5)
C17 C18 C19 C20 2.5(10)
C18 C19 C20 C21 -0.8(10)
C17 C16 C21 C20 4.4(8)
C15 C16 C21 C20 -175.1(5)
C19 C20 C21 C16 -2.7(9)
O9' C22 C23 C24 -20.9(17)
O9 C22 C23 C24 23(2)
O8 C22 C23 C24 -173.9(6)
O9' C22 C23 C28 155.2(15)
O9 C22 C23 C28 -161(2)
O8 C22 C23 C28 2.2(10)
C28 C23 C24 C25 0.8(10)
C22 C23 C24 C25 177.0(6)
C23 C24 C25 C26 -1.1(10)
C24 C25 C26 O10 -177.9(5)
C24 C25 C26 C27 0.9(10)
C17 O10 C26 C25 -14.6(8)
C17 O10 C26 C27 166.5(5)
C25 C26 C27 C28 -0.4(9)
O10 C26 C27 C28 178.5(5)
C24 C23 C28 C27 -0.3(10)
C22 C23 C28 C27 -176.3(6)
C26 C27 C28 C23 0.1(9)
C33 N1 C29 C30 0.3(8)
Zn1 N1 C29 C30 174.9(4)
N1 C29 C30 C31 -1.3(9)
C29 C30 C31 C32 1.4(8)
C29 C30 C31 C36 178.9(5)
C30 C31 C32 C33 -0.5(8)
C36 C31 C32 C33 -178.1(5)
C29 N1 C33 C32 0.6(8)
Zn1 N1 C33 C32 -174.2(4)
C31 C32 C33 N1 -0.4(8)
C38 N2 C34 C35 0.0(12)
N2 C34 C35 C36 -1.6(12)
C34 C35 C36 C37 1.6(10)
C34 C35 C36 C31 -178.2(6)
C32 C31 C36 C35 149.3(6)
C30 C31 C36 C35 -28.2(9)
C32 C31 C36 C37 -30.5(8)
C30 C31 C36 C37 152.1(5)
C35 C36 C37 C38 -0.2(9)
C31 C36 C37 C38 179.6(5)
C34 N2 C38 C37 1.5(11)
C36 C37 C38 N2 -1.4(10)
C43 N3 C39 C40 2.1(8)
Zn1 N3 C39 C40 -169.1(4)
N3 C39 C40 C41 -0.2(8)
C39 C40 C41 C42 -1.7(7)
C39 C40 C41 C46 178.7(4)
C40 C41 C42 C43 1.7(7)
C46 C41 C42 C43 -178.7(4)
C39 N3 C43 C42 -2.1(7)
Zn1 N3 C43 C42 168.9(4)
C41 C42 C43 N3 0.2(8)
C48 N4 C44 C45 0.3(8)
N4 C44 C45 C46 -0.8(8)
C44 C45 C46 C47 1.0(8)
C44 C45 C46 C41 -177.6(4)
C40 C41 C46 C45 0.6(7)
C42 C41 C46 C45 -178.9(5)
C40 C41 C46 C47 -177.9(5)
C42 C41 C46 C47 2.5(7)
C45 C46 C47 C48 -0.8(8)
C41 C46 C47 C48 177.9(5)
C44 N4 C48 C47 0.0(8)
C46 C47 C48 N4 0.3(9)
